data_7211332
loop_
_publ_author_name
'Qi, Xiao-Lin'
'Zhang, Chi'
'Wang, Bao-Ying'
'Xue, Wei'
'He, Chun-Ting'
'Liu, Si-Yang'
'Zhang, Wei-Xiong'
'Chen, Xiao-Ming'

_publ_section_title
;
 Two new polar coordination polymers with diamond networks:
 interpenetration and thermal phase transition
;
_journal_issue 45
_journal_name_full CrystEngComm
_journal_page_first 9530
_journal_paper_doi 10.1039/c3ce41111g
_journal_volume 15
_journal_year 2013
_chemical_formula_sum 'C12 H14 Cu N4 O4'
_chemical_formula_weight 341.81
_chemical_name_systematic
; 
 ? 
;
_space_group_IT_number 43
_symmetry_cell_setting orthorhombic
_symmetry_space_group_name_Hall 'F 2 -2d'
_symmetry_space_group_name_H-M 'F d d 2'
_atom_sites_solution_hydrogens geom
_atom_sites_solution_primary direct
_atom_sites_solution_secondary difmap
_audit_creation_method SHELXL-97
_cell_angle_alpha 90.00
_cell_angle_beta 90.00
_cell_angle_gamma 90.00
_cell_formula_units_Z 8
_cell_length_a 22.638(2)
_cell_length_b 23.917(2)
_cell_length_c 5.1656(4)
_cell_measurement_temperature 150(2)
_cell_volume 2796.8(4)
_computing_structure_refinement 'SHELXL-97 (Sheldrick, 1997)'
_computing_structure_solution 'SHELXS-97 (Sheldrick, 1990)'
_diffrn_ambient_temperature 150(2)
_diffrn_measured_fraction_theta_full 0.999
_diffrn_measured_fraction_theta_max 0.999
_diffrn_measurement_device_type 'Rigaku R-AXIS SPIDE IP'
_diffrn_measurement_method 'phi and omega scans'
_diffrn_radiation_monochromator graphite
_diffrn_radiation_source 'fine-focus sealed tube'
_diffrn_radiation_type MoK\a
_diffrn_radiation_wavelength 0.71073
_diffrn_reflns_av_R_equivalents 0.0523
_diffrn_reflns_av_sigmaI/netI 0.0525
_diffrn_reflns_limit_h_max 27
_diffrn_reflns_limit_h_min -27
_diffrn_reflns_limit_k_max 29
_diffrn_reflns_limit_k_min -29
_diffrn_reflns_limit_l_max 5
_diffrn_reflns_limit_l_min -6
_diffrn_reflns_number 5374
_diffrn_reflns_theta_full 25.96
_diffrn_reflns_theta_max 25.96
_diffrn_reflns_theta_min 3.41
_exptl_absorpt_coefficient_mu 1.583
_exptl_absorpt_correction_T_max 0.9540
_exptl_absorpt_correction_T_min 0.9250
_exptl_absorpt_correction_type multi-scan
_exptl_absorpt_process_details '(ABSCOR; Higashi, 1995)'
_exptl_crystal_colour violet
_exptl_crystal_density_diffrn 1.624
_exptl_crystal_density_method 'not measured'
_exptl_crystal_description plate
_exptl_crystal_F_000 1400
_exptl_crystal_size_max 0.05
_exptl_crystal_size_mid 0.03
_exptl_crystal_size_min 0.03
_refine_diff_density_max 0.631
_refine_diff_density_min -0.433
_refine_diff_density_rms 0.071
_refine_ls_abs_structure_details 'Flack H D (1983), Acta Cryst. A39, 876-881'
_refine_ls_abs_structure_Flack -0.01(2)
_refine_ls_extinction_method none
_refine_ls_goodness_of_fit_ref 1.051
_refine_ls_hydrogen_treatment mixed
_refine_ls_matrix_type full
_refine_ls_number_parameters 102
_refine_ls_number_reflns 1320
_refine_ls_number_restraints 1
_refine_ls_restrained_S_all 1.051
_refine_ls_R_factor_all 0.0335
_refine_ls_R_factor_gt 0.0327
_refine_ls_shift/su_max 0.000
_refine_ls_shift/su_mean 0.000
_refine_ls_structure_factor_coef Fsqd
_refine_ls_weighting_details 'calc w=1/[\s^2^(Fo^2^)+(0.0424P)^2^+2.0500P] where P=(Fo^2^+2Fc^2^)/3'
_refine_ls_weighting_scheme calc
_refine_ls_wR_factor_gt 0.0806
_refine_ls_wR_factor_ref 0.0816
_reflns_number_gt 1283
_reflns_number_total 1320
_reflns_threshold_expression >2sigma(I)
_cod_data_source_file c3ce41111g.txt
_cod_data_source_block '[Cu(Hmpc)2]'
_cod_original_sg_symbol_H-M Fdd2
_cod_database_code 7211332

loop_
_symmetry_equiv_pos_as_xyz
'x, y, z'
'-x, -y, z'
'x+1/4, -y+1/4, z+1/4'
'-x+1/4, y+1/4, z+1/4'
'x, y+1/2, z+1/2'
'-x, -y+1/2, z+1/2'
'x+1/4, -y+3/4, z+3/4'
'-x+1/4, y+3/4, z+3/4'
'x+1/2, y, z+1/2'
'-x+1/2, -y, z+1/2'
'x+3/4, -y+1/4, z+3/4'
'-x+3/4, y+1/4, z+3/4'
'x+1/2, y+1/2, z'
'-x+1/2, -y+1/2, z'
'x+3/4, -y+3/4, z+1/4'
'-x+3/4, y+3/4, z+1/4'

loop_
_atom_site_label
_atom_site_type_symbol
_atom_site_fract_x
_atom_site_fract_y
_atom_site_fract_z
_atom_site_U_iso_or_equiv
_atom_site_adp_type
_atom_site_occupancy
_atom_site_symmetry_multiplicity
_atom_site_calc_flag
_atom_site_refinement_flags
Cu1 Cu 0.0000 0.0000 0.70032(12) 0.02960(17) Uani 1 2 d S
C1 C 0.11964(14) 0.18893(13) 1.2022(7) 0.0412(7) Uani 1 1 d .
H1B H 0.1477 0.2117 1.3010 0.062 Uiso 1 1 calc R
H1C H 0.1023 0.1605 1.3159 0.062 Uiso 1 1 calc R
H1D H 0.0883 0.2129 1.1331 0.062 Uiso 1 1 calc R
C2 C 0.15146(13) 0.16070(12) 0.9819(6) 0.0325(6) Uani 1 1 d .
C3 C 0.18110(13) 0.10292(11) 0.6663(6) 0.0334(6) Uani 1 1 d .
C4 C 0.19172(15) 0.05911(12) 0.4655(8) 0.0441(8) Uani 1 1 d .
H4A H 0.2178 0.0741 0.3310 0.066 Uiso 1 1 calc R
H4B H 0.1540 0.0481 0.3877 0.066 Uiso 1 1 calc R
H4C H 0.2103 0.0264 0.5461 0.066 Uiso 1 1 calc R
C5 C 0.13596(13) 0.11167(12) 0.8452(6) 0.0320(7) Uani 1 1 d .
C6 C 0.08196(13) 0.07694(12) 0.8778(6) 0.0342(7) Uani 1 1 d .
O1 O 0.07172(9) 0.04315(8) 0.6913(5) 0.0381(5) Uani 1 1 d .
O2 O 0.05145(13) 0.08072(13) 1.0737(5) 0.0551(7) Uani 1 1 d .
N1 N 0.20230(11) 0.18068(10) 0.8927(6) 0.0348(6) Uani 1 1 d .
N2 N 0.22017(11) 0.14455(10) 0.7016(6) 0.0361(6) Uani 1 1 d .
H2A H 0.2498(19) 0.156(2) 0.632(11) 0.061(15) Uiso 1 1 d .

loop_
_atom_site_aniso_label
_atom_site_aniso_U_11
_atom_site_aniso_U_22
_atom_site_aniso_U_33
_atom_site_aniso_U_23
_atom_site_aniso_U_13
_atom_site_aniso_U_12
Cu1 0.0150(3) 0.0247(2) 0.0491(3) 0.000 0.000 -0.00011(18)
C1 0.0314(18) 0.0402(15) 0.0521(19) -0.0065(17) 0.0083(16) 0.0004(13)
C2 0.0201(15) 0.0334(14) 0.0439(18) 0.0009(13) 0.0032(12) 0.0018(11)
C3 0.0245(15) 0.0289(13) 0.0467(18) -0.0002(12) 0.0053(13) -0.0019(11)
C4 0.0343(18) 0.0423(16) 0.056(2) -0.0111(16) 0.0132(16) -0.0045(13)
C5 0.0206(16) 0.0317(15) 0.0437(17) -0.0003(12) 0.0034(12) -0.0029(11)
C6 0.0199(17) 0.0308(15) 0.052(2) 0.0032(12) 0.0036(13) 0.0003(11)
O1 0.0202(11) 0.0324(10) 0.0617(13) -0.0066(11) 0.0041(10) -0.0066(8)
O2 0.0346(15) 0.0756(19) 0.0551(16) -0.0135(13) 0.0160(12) -0.0180(13)
N1 0.0212(14) 0.0276(12) 0.0557(17) -0.0026(11) 0.0053(11) -0.0014(10)
N2 0.0200(13) 0.0335(12) 0.0548(16) -0.0068(13) 0.0108(13) -0.0045(10)

loop_
_atom_type_symbol
_atom_type_description
_atom_type_scat_dispersion_real
_atom_type_scat_dispersion_imag
_atom_type_scat_source
C C 0.0033 0.0016 'International Tables Vol C Tables 4.2.6.8 and 6.1.1.4'
H H 0.0000 0.0000 'International Tables Vol C Tables 4.2.6.8 and 6.1.1.4'
N N 0.0061 0.0033 'International Tables Vol C Tables 4.2.6.8 and 6.1.1.4'
O O 0.0106 0.0060 'International Tables Vol C Tables 4.2.6.8 and 6.1.1.4'
Cu Cu 0.3201 1.2651 'International Tables Vol C Tables 4.2.6.8 and 6.1.1.4'

loop_
_geom_angle_atom_site_label_1
_geom_angle_atom_site_label_2
_geom_angle_atom_site_label_3
_geom_angle
_geom_angle_site_symmetry_1
_geom_angle_site_symmetry_3
O1 Cu1 O1 177.22(17) . 2
O1 Cu1 N1 89.17(9) . 8_544
O1 Cu1 N1 90.42(9) 2 8_544
O1 Cu1 N1 90.42(9) . 11_454
O1 Cu1 N1 89.17(9) 2 11_454
N1 Cu1 N1 162.89(17) 8_544 11_454
C2 C1 H1B 109.5 . .
C2 C1 H1C 109.5 . .
H1B C1 H1C 109.5 . .
C2 C1 H1D 109.5 . .
H1B C1 H1D 109.5 . .
H1C C1 H1D 109.5 . .
N1 C2 C5 109.9(3) . .
N1 C2 C1 121.0(3) . .
C5 C2 C1 129.1(3) . .
N2 C3 C5 106.3(3) . .
N2 C3 C4 120.5(3) . .
C5 C3 C4 133.1(3) . .
C3 C4 H4A 109.5 . .
C3 C4 H4B 109.5 . .
H4A C4 H4B 109.5 . .
C3 C4 H4C 109.5 . .
H4A C4 H4C 109.5 . .
H4B C4 H4C 109.5 . .
C3 C5 C2 105.9(3) . .
C3 C5 C6 126.4(3) . .
C2 C5 C6 127.6(3) . .
O2 C6 O1 124.4(3) . .
O2 C6 C5 121.0(3) . .
O1 C6 C5 114.6(3) . .
C6 O1 Cu1 118.3(2) . .
C2 N1 N2 106.2(2) . .
C2 N1 Cu1 135.5(2) . 3
N2 N1 Cu1 118.00(19) . 3
C3 N2 N1 111.7(3) . .
C3 N2 H2A 137(4) . .
N1 N2 H2A 111(4) . .

loop_
_geom_bond_atom_site_label_1
_geom_bond_atom_site_label_2
_geom_bond_distance
_geom_bond_site_symmetry_2
Cu1 O1 1.9244(19) .
Cu1 O1 1.9244(19) 2
Cu1 N1 2.001(2) 8_544
Cu1 N1 2.001(2) 11_454
C1 C2 1.507(4) .
C1 H1B 0.9800 .
C1 H1C 0.9800 .
C1 H1D 0.9800 .
C2 N1 1.329(4) .
C2 C5 1.413(4) .
C3 N2 1.344(4) .
C3 C5 1.393(4) .
C3 C4 1.494(4) .
C4 H4A 0.9800 .
C4 H4B 0.9800 .
C4 H4C 0.9800 .
C5 C6 1.487(4) .
C6 O2 1.229(4) .
C6 O1 1.279(4) .
N1 N2 1.373(4) .
N1 Cu1 2.001(2) 3
N2 H2A 0.81(5) .
